data_7714729
loop_
_publ_author_name
'Sanz-Garrido, Jorge'
'Martin, Avelino'
'Gonz&#xe1;lez-Arellano, Camino'
'Flores, Juan C.'

_publ_section_title
;
 Half-sandwich Ni(II) complexes bearing enantiopure bidentate
 NHC-carboxylate ligands: efficient catalysts for the hydrosilylative
 reduction of acetophenones.
;
_journal_issue 4
_journal_name_full 'Dalton transactions (Cambridge, England : 2003)'
_journal_page_first 1460
_journal_page_last 1468
_journal_paper_doi 10.1039/d3dt03739h
_journal_volume 53
_journal_year 2024
_chemical_absolute_configuration unk
_chemical_formula_moiety 'C26 H26 N2 Ni O2'
_chemical_formula_sum 'C26 H26 N2 Ni O2'
_chemical_formula_weight 457.20
_space_group_crystal_system orthorhombic
_space_group_IT_number 19
_space_group_name_Hall 'P 2ac 2ab'
_space_group_name_H-M_alt 'P 21 21 21'
_atom_sites_solution_hydrogens geom
_atom_sites_solution_primary dual
_audit_creation_date 2022-07-20
_audit_creation_method
;
Olex2 1.5
(compiled 2022.04.07 svn.rca3783a0 for OlexSys, GUI svn.r6498)
;
_audit_update_record
;
2023-10-23 deposited with the CCDC.	2023-12-15 downloaded from the CCDC.
;
_cell_angle_alpha 90
_cell_angle_beta 90
_cell_angle_gamma 90
_cell_formula_units_Z 4
_cell_length_a 9.5852(3)
_cell_length_b 15.2321(6)
_cell_length_c 15.8061(5)
_cell_measurement_reflns_used 8065
_cell_measurement_temperature 200.00
_cell_measurement_theta_max 27.33
_cell_measurement_theta_min 2.51
_cell_volume 2307.73(14)
_computing_cell_refinement 'SAINT V8.40B (Bruker, 2019)'
_computing_data_collection 'Apex3 v2019.11-0 (Bruker, 2019)'
_computing_data_reduction 'SAINT V8.40B (Bruker, 2019)'
_computing_molecular_graphics 'Bruker SHELXTL'
_computing_publication_material 'Bruker SHELXTL'
_computing_structure_refinement
;
SHELXL-2018/3 (Sheldrick, 2015, 2018), 
;
_computing_structure_solution 'ShelXT (Sheldrick, 2015)'
_diffrn_ambient_temperature 200.00
_diffrn_detector_area_resol_mean 7.4074
_diffrn_measured_fraction_theta_full 0.992
_diffrn_measured_fraction_theta_max 0.993
_diffrn_measurement_device '\k-geometry diffractometer'
_diffrn_measurement_device_type
;
Bruker AXS D8 Venture diffractometer with PhotonIII_C14 charge-integrating and 
photon counting pixel array detector
;
_diffrn_measurement_method 'omega and phi scans'
_diffrn_radiation_collimation 'focusing mirrors'
_diffrn_radiation_monochromator 'multilayer mirror optics'
_diffrn_radiation_type MoK\a
_diffrn_radiation_wavelength 0.71073
_diffrn_reflns_av_R_equivalents 0.0641
_diffrn_reflns_av_unetI/netI 0.0427
_diffrn_reflns_Laue_measured_fraction_full 0.992
_diffrn_reflns_Laue_measured_fraction_max 0.993
_diffrn_reflns_limit_h_max 11
_diffrn_reflns_limit_h_min -12
_diffrn_reflns_limit_k_max 19
_diffrn_reflns_limit_k_min -19
_diffrn_reflns_limit_l_max 20
_diffrn_reflns_limit_l_min -20
_diffrn_reflns_number 36082
_diffrn_reflns_point_group_measured_fraction_full 0.994
_diffrn_reflns_point_group_measured_fraction_max 0.995
_diffrn_reflns_theta_full 25.000
_diffrn_reflns_theta_max 27.503
_diffrn_reflns_theta_min 3.341
_diffrn_source 'microfocus sealed tube'
_diffrn_source_current 1.4
_diffrn_source_power 0.07
_diffrn_source_type 'INCOATEC I\ms 3.0'
_diffrn_source_voltage 50
_diffrn_standards_number 0
_exptl_absorpt_coefficient_mu 0.865
_exptl_absorpt_correction_T_max 0.7456
_exptl_absorpt_correction_T_min 0.6712
_exptl_absorpt_correction_type multi-scan
_exptl_absorpt_process_details
;
SADABS-2016/2 (Bruker,2016/2) was used for absorption correction.
wR2(int) was 0.0853 before and 0.0688 after correction.
The Ratio of minimum to maximum transmission is 0.9002.
The \l/2 correction factor is Not present.
;
_exptl_crystal_colour yellow
_exptl_crystal_colour_primary yellow
_exptl_crystal_density_diffrn 1.316
_exptl_crystal_description plate
_exptl_crystal_F_000 960
_exptl_crystal_size_max 0.32
_exptl_crystal_size_mid 0.25
_exptl_crystal_size_min 0.08
_refine_diff_density_max 0.304
_refine_diff_density_min -0.239
_refine_diff_density_rms 0.042
_refine_ls_abs_structure_details
;
 Flack x determined using 1719 quotients [(I+)-(I-)]/[(I+)+(I-)]
 (Parsons, Flack and Wagner, Acta Cryst. B69 (2013) 249-259).
;
_refine_ls_abs_structure_Flack 0.013(7)
_refine_ls_extinction_method none
_refine_ls_goodness_of_fit_ref 1.028
_refine_ls_hydrogen_treatment constr
_refine_ls_matrix_type full
_refine_ls_number_parameters 283
_refine_ls_number_reflns 5273
_refine_ls_number_restraints 0
_refine_ls_restrained_S_all 1.028
_refine_ls_R_factor_all 0.0461
_refine_ls_R_factor_gt 0.0330
_refine_ls_shift/su_max 0.001
_refine_ls_shift/su_mean 0.000
_refine_ls_structure_factor_coef Fsqd
_refine_ls_weighting_details 'w=1/[\s^2^(Fo^2^)+(0.0305P)^2^+0.4464P] where P=(Fo^2^+2Fc^2^)/3'
_refine_ls_weighting_scheme calc
_refine_ls_wR_factor_gt 0.0687
_refine_ls_wR_factor_ref 0.0736
_reflns_Friedel_coverage 0.772
_reflns_Friedel_fraction_full 0.996
_reflns_Friedel_fraction_max 0.997
_reflns_number_gt 4452
_reflns_number_total 5273
_reflns_threshold_expression 'I > 2\s(I)'
_cod_data_source_file d3dt03739h2.cif
_cod_data_source_block jcf_phenicp_0m_a
_cod_depositor_comments 'Adding full bibliography for 7714726--7714736.cif.'
_cod_database_code 7714729
_shelx_shelxl_version_number 2018/3
_shelx_space_group_comment
;
The symmetry employed for this shelxl refinement is uniquely defined
by the following loop, which should always be used as a source of
symmetry information in preference to the above space-group names.
They are only intended as comments.
;
_shelx_estimated_absorpt_t_max 0.934
_shelx_estimated_absorpt_t_min 0.769
_olex2_refinement_description
;
1. Fixed Uiso
 At 1.2 times of:
  All C(H) groups, All C(H,H) groups
 At 1.5 times of:
  All C(H,H,H) groups
2.a Ternary CH refined with riding coordinates:
 C4(H4)
2.b Secondary CH2 refined with riding coordinates:
 C6(H6A,H6B)
2.c Aromatic/amide H refined with riding coordinates:
 C2(H2), C3(H3), C8(H8), C9(H9), C10(H10), C11(H11), C12(H12), C15(H15),
 C17(H17), C31(H31), C32(H32), C33(H33), C34(H34), C35(H35)
2.d Idealised Me refined as rotating group:
 C19(H19A,H19B,H19C), C20(H20A,H20B,H20C), C21(H21A,H21B,H21C)
;
_olex2_submission_special_instructions 'No special instructions were received'

loop_
_space_group_symop_operation_xyz
'x, y, z'
'-x+1/2, -y, z+1/2'
'-x, y+1/2, -z+1/2'
'x+1/2, -y+1/2, -z'

loop_
_atom_site_label
_atom_site_type_symbol
_atom_site_fract_x
_atom_site_fract_y
_atom_site_fract_z
_atom_site_U_iso_or_equiv
_atom_site_adp_type
_atom_site_occupancy
_atom_site_site_symmetry_order
_atom_site_calc_flag
_atom_site_refinement_flags_posn
_atom_site_refinement_flags_adp
_atom_site_refinement_flags_occupancy
_atom_site_disorder_assembly
_atom_site_disorder_group
Ni1 Ni 0.17582(4) 0.70924(3) 0.78958(2) 0.03167(11) Uani 1 1 d . . . . .
O1 O 0.1845(2) 0.68359(13) 0.90633(13) 0.0348(5) Uani 1 1 d . . . . .
O2 O 0.2788(2) 0.69296(15) 1.03348(13) 0.0382(5) Uani 1 1 d . . . . .
N1 N 0.4527(2) 0.72728(18) 0.84272(16) 0.0314(6) Uani 1 1 d . . . . .
N2 N 0.4569(2) 0.67786(17) 0.71590(17) 0.0321(6) Uani 1 1 d . . . . .
C1 C 0.3686(3) 0.7027(2) 0.77765(18) 0.0293(6) Uani 1 1 d . . . . .
C2 C 0.5945(3) 0.6887(3) 0.7412(2) 0.0405(9) Uani 1 1 d . . . . .
H2 H 0.675283 0.676681 0.708415 0.049 Uiso 1 1 calc R U . . .
C3 C 0.5918(3) 0.7194(3) 0.8207(2) 0.0387(8) Uani 1 1 d . . . . .
H3 H 0.670013 0.733103 0.855166 0.046 Uiso 1 1 calc R U . . .
C4 C 0.4007(3) 0.7644(2) 0.92222(19) 0.0313(7) Uani 1 1 d . . . . .
H4 H 0.478378 0.763934 0.964454 0.038 Uiso 1 1 calc R U . . .
C5 C 0.2800(3) 0.7093(2) 0.95730(18) 0.0290(6) Uani 1 1 d . . . . .
C6 C 0.3577(4) 0.8598(2) 0.9064(2) 0.0426(8) Uani 1 1 d . . . . .
H6A H 0.442296 0.894146 0.892504 0.051 Uiso 1 1 calc R U . . .
H6B H 0.295670 0.861492 0.856337 0.051 Uiso 1 1 calc R U . . .
C7 C 0.2842(4) 0.9039(2) 0.9789(2) 0.0380(8) Uani 1 1 d . . . . .
C8 C 0.3591(4) 0.9387(2) 1.0464(3) 0.0516(10) Uani 1 1 d . . . . .
H8 H 0.457531 0.931753 1.048546 0.062 Uiso 1 1 calc R U . . .
C9 C 0.2913(6) 0.9832(3) 1.1099(3) 0.0658(13) Uani 1 1 d . . . . .
H9 H 0.343616 1.008130 1.154933 0.079 Uiso 1 1 calc R U . . .
C10 C 0.1482(6) 0.9921(3) 1.1089(3) 0.0707(15) Uani 1 1 d . . . . .
H10 H 0.101720 1.022334 1.153233 0.085 Uiso 1 1 calc R U . . .
C11 C 0.0739(5) 0.9568(3) 1.0435(4) 0.0773(15) Uani 1 1 d . . . . .
H11 H -0.024676 0.962887 1.042224 0.093 Uiso 1 1 calc R U . . .
C12 C 0.1407(4) 0.9127(3) 0.9795(3) 0.0564(11) Uani 1 1 d . . . . .
H12 H 0.087343 0.887741 0.934928 0.068 Uiso 1 1 calc R U . . .
C13 C 0.4159(3) 0.6461(2) 0.63302(19) 0.0297(7) Uani 1 1 d . . . . .
C14 C 0.3661(3) 0.5605(2) 0.6260(2) 0.0319(7) Uani 1 1 d . . . . .
C15 C 0.3271(3) 0.5313(2) 0.54593(18) 0.0321(6) Uani 1 1 d . . . . .
H15 H 0.293217 0.473054 0.539434 0.038 Uiso 1 1 calc R U . . .
C16 C 0.3367(3) 0.5852(2) 0.47542(18) 0.0310(6) Uani 1 1 d . . . . .
C17 C 0.3873(3) 0.6693(2) 0.4858(2) 0.0348(7) Uani 1 1 d . . . . .
H17 H 0.393931 0.706562 0.437760 0.042 Uiso 1 1 calc R U . . .
C18 C 0.4290(3) 0.7016(2) 0.5641(2) 0.0344(7) Uani 1 1 d . . . . .
C19 C 0.3508(4) 0.5014(2) 0.7013(2) 0.0475(9) Uani 1 1 d . . . . .
H19A H 0.440062 0.497757 0.731342 0.071 Uiso 1 1 calc R U . . .
H19B H 0.322854 0.442700 0.682516 0.071 Uiso 1 1 calc R U . . .
H19C H 0.279458 0.525230 0.739377 0.071 Uiso 1 1 calc R U . . .
C20 C 0.2939(3) 0.5518(2) 0.3893(2) 0.0406(8) Uani 1 1 d . . . . .
H20A H 0.308501 0.488157 0.386591 0.061 Uiso 1 1 calc R U . . .
H20B H 0.350243 0.580592 0.345660 0.061 Uiso 1 1 calc R U . . .
H20C H 0.195012 0.564886 0.379725 0.061 Uiso 1 1 calc R U . . .
C21 C 0.4848(4) 0.7938(3) 0.5722(2) 0.0537(10) Uani 1 1 d . . . . .
H21A H 0.456545 0.818384 0.626891 0.081 Uiso 1 1 calc R U . . .
H21B H 0.447329 0.830151 0.526436 0.081 Uiso 1 1 calc R U . . .
H21C H 0.586881 0.792660 0.568673 0.081 Uiso 1 1 calc R U . . .
C31 C 0.0698(5) 0.6824(4) 0.6756(3) 0.0652(14) Uani 1 1 d . . . . .
H31 H 0.098547 0.639928 0.635159 0.078 Uiso 1 1 calc R U . . .
C32 C -0.0237(5) 0.6688(4) 0.7423(4) 0.0754(16) Uani 1 1 d . . . . .
H32 H -0.070346 0.615797 0.756629 0.091 Uiso 1 1 calc R U . . .
C33 C -0.0341(3) 0.7518(4) 0.7841(3) 0.0677(14) Uani 1 1 d . . . . .
H33 H -0.086755 0.763164 0.833883 0.081 Uiso 1 1 calc R U . . .
C34 C 0.0428(5) 0.8113(3) 0.7416(3) 0.0633(12) Uani 1 1 d . . . . .
H34 H 0.046834 0.872339 0.753554 0.076 Uiso 1 1 calc R U . . .
C35 C 0.1133(4) 0.7699(4) 0.6792(3) 0.0638(13) Uani 1 1 d . . . . .
H35 H 0.181484 0.796079 0.643599 0.077 Uiso 1 1 calc R U . . .

loop_
_atom_site_aniso_label
_atom_site_aniso_U_11
_atom_site_aniso_U_22
_atom_site_aniso_U_33
_atom_site_aniso_U_23
_atom_site_aniso_U_13
_atom_site_aniso_U_12
Ni1 0.01967(15) 0.0487(2) 0.02662(18) -0.0020(2) -0.00058(16) 0.00127(18)
O1 0.0279(10) 0.0471(13) 0.0295(11) -0.0009(9) -0.0005(9) -0.0054(10)
O2 0.0407(11) 0.0482(14) 0.0256(11) -0.0037(10) 0.0032(9) -0.0005(10)
N1 0.0217(11) 0.0492(18) 0.0233(13) -0.0100(12) 0.0003(9) -0.0005(11)
N2 0.0234(11) 0.0496(15) 0.0234(13) -0.0098(12) 0.0005(11) -0.0005(10)
C1 0.0237(12) 0.0398(16) 0.0243(15) -0.0052(15) -0.0005(10) -0.0007(12)
C2 0.0209(14) 0.066(3) 0.0347(18) -0.0099(16) 0.0030(12) 0.0001(14)
C3 0.0206(13) 0.062(2) 0.0335(16) -0.0113(17) 0.0006(11) -0.0038(15)
C4 0.0268(14) 0.0413(19) 0.0257(16) -0.0090(13) 0.0014(12) -0.0038(12)
C5 0.0268(12) 0.0316(15) 0.0284(15) -0.0067(14) 0.0024(11) 0.0053(13)
C6 0.049(2) 0.0402(19) 0.0389(19) -0.0061(15) 0.0108(15) -0.0083(15)
C7 0.0417(18) 0.0296(17) 0.043(2) -0.0045(15) 0.0085(15) -0.0042(14)
C8 0.052(2) 0.048(2) 0.054(2) -0.0144(19) 0.0056(18) -0.0105(17)
C9 0.099(4) 0.048(2) 0.050(2) -0.0172(19) 0.011(2) -0.006(2)
C10 0.100(4) 0.045(2) 0.067(3) -0.005(2) 0.038(3) 0.021(2)
C11 0.056(3) 0.072(3) 0.103(4) 0.005(3) 0.031(3) 0.025(2)
C12 0.045(2) 0.057(2) 0.067(3) -0.006(2) -0.0004(19) 0.0051(18)
C13 0.0243(13) 0.0410(19) 0.0237(16) -0.0085(13) 0.0032(12) -0.0016(13)
C14 0.0302(15) 0.0383(18) 0.0273(16) -0.0004(13) 0.0036(12) -0.0001(13)
C15 0.0317(14) 0.0341(16) 0.0304(15) -0.0044(12) 0.0033(14) -0.0032(14)
C16 0.0271(14) 0.0411(17) 0.0248(14) -0.0054(12) 0.0051(13) -0.0020(14)
C17 0.0385(16) 0.0409(19) 0.0250(16) 0.0025(14) 0.0061(13) -0.0039(14)
C18 0.0324(14) 0.0398(19) 0.0310(16) -0.0051(15) 0.0080(12) -0.0061(14)
C19 0.067(3) 0.045(2) 0.0307(18) 0.0046(16) 0.0053(18) 0.0005(17)
C20 0.042(2) 0.050(2) 0.0292(17) -0.0065(15) 0.0001(14) -0.0058(15)
C21 0.072(2) 0.045(2) 0.045(2) -0.0099(19) 0.0092(18) -0.020(2)
C31 0.053(2) 0.100(4) 0.042(2) -0.023(2) -0.028(2) 0.032(2)
C32 0.038(2) 0.091(4) 0.097(4) 0.026(3) -0.038(3) -0.024(2)
C33 0.0217(14) 0.137(4) 0.044(2) -0.008(3) -0.0057(18) 0.021(2)
C34 0.054(2) 0.070(3) 0.066(3) 0.009(2) -0.020(2) 0.020(2)
C35 0.043(2) 0.106(4) 0.042(2) 0.017(2) -0.0124(17) 0.005(2)

loop_
_atom_type_symbol
_atom_type_description
_atom_type_scat_dispersion_real
_atom_type_scat_dispersion_imag
_atom_type_scat_source
C C 0.0033 0.0016 'International Tables Vol C Tables 4.2.6.8 and 6.1.1.4'
H H 0.0000 0.0000 'International Tables Vol C Tables 4.2.6.8 and 6.1.1.4'
N N 0.0061 0.0033 'International Tables Vol C Tables 4.2.6.8 and 6.1.1.4'
Ni Ni 0.3393 1.1124 'International Tables Vol C Tables 4.2.6.8 and 6.1.1.4'
O O 0.0106 0.0060 'International Tables Vol C Tables 4.2.6.8 and 6.1.1.4'

loop_
_geom_angle_atom_site_label_1
_geom_angle_atom_site_label_2
_geom_angle_atom_site_label_3
_geom_angle
_geom_angle_site_symmetry_1
_geom_angle_site_symmetry_3
_geom_angle_publ_flag
O1 Ni1 C31 144.72(18) . . ?
O1 Ni1 C32 108.70(16) . . ?
O1 Ni1 C33 98.33(15) . . ?
O1 Ni1 C34 121.38(15) . . ?
O1 Ni1 C35 158.73(15) . . ?
C1 Ni1 O1 92.55(11) . . ?
C1 Ni1 C31 112.43(16) . . ?
C1 Ni1 C32 146.7(2) . . ?
C1 Ni1 C33 163.15(19) . . ?
C1 Ni1 C34 126.33(17) . . ?
C1 Ni1 C35 103.10(15) . . ?
C31 Ni1 C32 38.41(19) . . ?
C31 Ni1 C33 64.31(17) . . ?
C31 Ni1 C34 63.42(18) . . ?
C32 Ni1 C34 63.6(2) . . ?
C33 Ni1 C32 39.24(19) . . ?
C33 Ni1 C34 36.84(18) . . ?
C35 Ni1 C31 39.13(19) . . ?
C35 Ni1 C32 64.84(19) . . ?
C35 Ni1 C33 63.40(18) . . ?
C35 Ni1 C34 37.37(17) . . ?
C5 O1 Ni1 125.7(2) . . ?
C1 N1 C3 110.9(2) . . ?
C1 N1 C4 123.6(2) . . ?
C3 N1 C4 125.2(2) . . ?
C1 N2 C2 110.8(3) . . ?
C1 N2 C13 125.4(2) . . ?
C2 N2 C13 123.9(2) . . ?
N1 C1 Ni1 119.8(2) . . ?
N2 C1 Ni1 135.5(2) . . ?
N2 C1 N1 104.7(2) . . ?
N2 C2 H2 126.5 . . ?
C3 C2 N2 107.1(3) . . ?
C3 C2 H2 126.5 . . ?
N1 C3 H3 126.7 . . ?
C2 C3 N1 106.5(3) . . ?
C2 C3 H3 126.7 . . ?
N1 C4 H4 108.4 . . ?
N1 C4 C5 110.8(2) . . ?
N1 C4 C6 108.5(3) . . ?
C5 C4 H4 108.4 . . ?
C6 C4 H4 108.4 . . ?
C6 C4 C5 112.0(3) . . ?
O1 C5 C4 118.6(3) . . ?
O2 C5 O1 123.2(3) . . ?
O2 C5 C4 118.2(3) . . ?
C4 C6 H6A 108.5 . . ?
C4 C6 H6B 108.5 . . ?
H6A C6 H6B 107.5 . . ?
C7 C6 C4 115.2(3) . . ?
C7 C6 H6A 108.5 . . ?
C7 C6 H6B 108.5 . . ?
C8 C7 C6 120.9(3) . . ?
C12 C7 C6 120.9(3) . . ?
C12 C7 C8 118.2(3) . . ?
C7 C8 H8 119.9 . . ?
C9 C8 C7 120.2(4) . . ?
C9 C8 H8 119.9 . . ?
C8 C9 H9 119.7 . . ?
C8 C9 C10 120.7(4) . . ?
C10 C9 H9 119.7 . . ?
C9 C10 H10 120.4 . . ?
C11 C10 C9 119.3(4) . . ?
C11 C10 H10 120.4 . . ?
C10 C11 H11 119.7 . . ?
C10 C11 C12 120.5(4) . . ?
C12 C11 H11 119.7 . . ?
C7 C12 H12 119.5 . . ?
C11 C12 C7 121.1(4) . . ?
C11 C12 H12 119.5 . . ?
C14 C13 N2 118.5(3) . . ?
C18 C13 N2 118.9(3) . . ?
C18 C13 C14 122.6(3) . . ?
C13 C14 C19 122.1(3) . . ?
C15 C14 C13 117.6(3) . . ?
C15 C14 C19 120.2(3) . . ?
C14 C15 H15 119.2 . . ?
C16 C15 C14 121.5(3) . . ?
C16 C15 H15 119.2 . . ?
C15 C16 C20 120.4(3) . . ?
C17 C16 C15 118.5(3) . . ?
C17 C16 C20 121.1(3) . . ?
C16 C17 H17 118.8 . . ?
C16 C17 C18 122.3(3) . . ?
C18 C17 H17 118.8 . . ?
C13 C18 C17 117.3(3) . . ?
C13 C18 C21 122.2(3) . . ?
C17 C18 C21 120.4(3) . . ?
C14 C19 H19A 109.5 . . ?
C14 C19 H19B 109.5 . . ?
C14 C19 H19C 109.5 . . ?
H19A C19 H19B 109.5 . . ?
H19A C19 H19C 109.5 . . ?
H19B C19 H19C 109.5 . . ?
C16 C20 H20A 109.5 . . ?
C16 C20 H20B 109.5 . . ?
C16 C20 H20C 109.5 . . ?
H20A C20 H20B 109.5 . . ?
H20A C20 H20C 109.5 . . ?
H20B C20 H20C 109.5 . . ?
C18 C21 H21A 109.5 . . ?
C18 C21 H21B 109.5 . . ?
C18 C21 H21C 109.5 . . ?
H21A C21 H21B 109.5 . . ?
H21A C21 H21C 109.5 . . ?
H21B C21 H21C 109.5 . . ?
Ni1 C31 H31 124.5 . . ?
C32 C31 Ni1 72.2(2) . . ?
C32 C31 H31 126.2 . . ?
C35 C31 Ni1 68.7(2) . . ?
C35 C31 H31 126.2 . . ?
C35 C31 C32 107.6(4) . . ?
Ni1 C32 H32 125.5 . . ?
C31 C32 Ni1 69.4(2) . . ?
C31 C32 H32 127.4 . . ?
C31 C32 C33 105.2(4) . . ?
C33 C32 Ni1 69.3(2) . . ?
C33 C32 H32 127.4 . . ?
Ni1 C33 H33 121.8 . . ?
C32 C33 Ni1 71.5(2) . . ?
C32 C33 H33 125.5 . . ?
C34 C33 Ni1 72.9(2) . . ?
C34 C33 C32 109.0(4) . . ?
C34 C33 H33 125.5 . . ?
Ni1 C34 H34 127.9 . . ?
C33 C34 Ni1 70.3(2) . . ?
C33 C34 H34 125.5 . . ?
C33 C34 C35 108.9(5) . . ?
C35 C34 Ni1 67.9(2) . . ?
C35 C34 H34 125.5 . . ?
Ni1 C35 H35 119.3 . . ?
C31 C35 Ni1 72.2(3) . . ?
C31 C35 H35 125.5 . . ?
C34 C35 Ni1 74.7(2) . . ?
C34 C35 C31 109.0(4) . . ?
C34 C35 H35 125.5 . . ?

loop_
_geom_bond_atom_site_label_1
_geom_bond_atom_site_label_2
_geom_bond_distance
_geom_bond_site_symmetry_2
_geom_bond_publ_flag
Ni1 O1 1.888(2) . ?
Ni1 C1 1.860(3) . ?
Ni1 C31 2.109(4) . ?
Ni1 C32 2.144(4) . ?
Ni1 C33 2.116(3) . ?
Ni1 C34 2.148(4) . ?
Ni1 C35 2.063(4) . ?
O1 C5 1.281(3) . ?
O2 C5 1.230(3) . ?
N1 C1 1.359(4) . ?
N1 C3 1.383(4) . ?
N1 C4 1.465(4) . ?
N2 C1 1.346(4) . ?
N2 C2 1.388(4) . ?
N2 C13 1.451(4) . ?
C2 H2 0.9500 . ?
C2 C3 1.341(4) . ?
C3 H3 0.9500 . ?
C4 H4 1.0000 . ?
C4 C5 1.533(4) . ?
C4 C6 1.531(5) . ?
C6 H6A 0.9900 . ?
C6 H6B 0.9900 . ?
C6 C7 1.504(5) . ?
C7 C8 1.390(5) . ?
C7 C12 1.382(5) . ?
C8 H8 0.9500 . ?
C8 C9 1.375(5) . ?
C9 H9 0.9500 . ?
C9 C10 1.379(7) . ?
C10 H10 0.9500 . ?
C10 C11 1.365(7) . ?
C11 H11 0.9500 . ?
C11 C12 1.372(6) . ?
C12 H12 0.9500 . ?
C13 C14 1.393(4) . ?
C13 C18 1.384(5) . ?
C14 C15 1.393(4) . ?
C14 C19 1.500(4) . ?
C15 H15 0.9500 . ?
C15 C16 1.387(4) . ?
C16 C17 1.381(4) . ?
C16 C20 1.510(4) . ?
C17 H17 0.9500 . ?
C17 C18 1.389(4) . ?
C18 C21 1.509(5) . ?
C19 H19A 0.9800 . ?
C19 H19B 0.9800 . ?
C19 H19C 0.9800 . ?
C20 H20A 0.9800 . ?
C20 H20B 0.9800 . ?
C20 H20C 0.9800 . ?
C21 H21A 0.9800 . ?
C21 H21B 0.9800 . ?
C21 H21C 0.9800 . ?
C31 H31 0.9500 . ?
C31 C32 1.400(7) . ?
C31 C35 1.398(7) . ?
C32 H32 0.9500 . ?
C32 C33 1.431(7) . ?
C33 H33 0.9500 . ?
C33 C34 1.348(6) . ?
C34 H34 0.9500 . ?
C34 C35 1.351(6) . ?
C35 H35 0.9500 . ?

loop_
_geom_torsion_atom_site_label_1
_geom_torsion_atom_site_label_2
_geom_torsion_atom_site_label_3
_geom_torsion_atom_site_label_4
_geom_torsion
_geom_torsion_site_symmetry_1
_geom_torsion_site_symmetry_2
_geom_torsion_site_symmetry_3
_geom_torsion_site_symmetry_4
_geom_torsion_publ_flag
Ni1 O1 C5 O2 177.8(2) . . . . ?
Ni1 O1 C5 C4 -1.2(4) . . . . ?
Ni1 C31 C32 C33 60.5(3) . . . . ?
Ni1 C31 C35 C34 -66.3(3) . . . . ?
Ni1 C32 C33 C34 63.7(3) . . . . ?
Ni1 C33 C34 C35 56.9(3) . . . . ?
Ni1 C34 C35 C31 64.6(3) . . . . ?
O1 Ni1 C1 N1 -32.5(3) . . . . ?
O1 Ni1 C1 N2 147.6(4) . . . . ?
N1 C4 C5 O1 -44.6(4) . . . . ?
N1 C4 C5 O2 136.4(3) . . . . ?
N1 C4 C6 C7 172.3(3) . . . . ?
N2 C2 C3 N1 -0.3(4) . . . . ?
N2 C13 C14 C15 179.9(3) . . . . ?
N2 C13 C14 C19 1.3(4) . . . . ?
N2 C13 C18 C17 -179.3(3) . . . . ?
N2 C13 C18 C21 0.2(4) . . . . ?
C1 Ni1 O1 C5 36.1(3) . . . . ?
C1 N1 C3 C2 -0.6(4) . . . . ?
C1 N1 C4 C5 47.9(4) . . . . ?
C1 N1 C4 C6 -75.5(4) . . . . ?
C1 N2 C2 C3 1.1(4) . . . . ?
C1 N2 C13 C14 -76.2(4) . . . . ?
C1 N2 C13 C18 104.3(4) . . . . ?
C2 N2 C1 Ni1 178.5(3) . . . . ?
C2 N2 C1 N1 -1.4(4) . . . . ?
C2 N2 C13 C14 105.5(4) . . . . ?
C2 N2 C13 C18 -74.0(4) . . . . ?
C3 N1 C1 Ni1 -178.7(2) . . . . ?
C3 N1 C1 N2 1.2(4) . . . . ?
C3 N1 C4 C5 -137.8(3) . . . . ?
C3 N1 C4 C6 98.7(4) . . . . ?
C4 N1 C1 Ni1 -3.7(4) . . . . ?
C4 N1 C1 N2 176.2(3) . . . . ?
C4 N1 C3 C2 -175.5(3) . . . . ?
C4 C6 C7 C8 81.0(4) . . . . ?
C4 C6 C7 C12 -100.4(4) . . . . ?
C5 C4 C6 C7 49.5(4) . . . . ?
C6 C4 C5 O1 76.8(3) . . . . ?
C6 C4 C5 O2 -102.2(3) . . . . ?
C6 C7 C8 C9 176.3(3) . . . . ?
C6 C7 C12 C11 -176.7(4) . . . . ?
C7 C8 C9 C10 1.7(6) . . . . ?
C8 C7 C12 C11 2.0(6) . . . . ?
C8 C9 C10 C11 -0.6(7) . . . . ?
C9 C10 C11 C12 0.3(8) . . . . ?
C10 C11 C12 C7 -1.0(8) . . . . ?
C12 C7 C8 C9 -2.3(6) . . . . ?
C13 N2 C1 Ni1 0.0(5) . . . . ?
C13 N2 C1 N1 -179.9(3) . . . . ?
C13 N2 C2 C3 179.6(3) . . . . ?
C13 C14 C15 C16 -0.3(5) . . . . ?
C14 C13 C18 C17 1.3(4) . . . . ?
C14 C13 C18 C21 -179.2(3) . . . . ?
C14 C15 C16 C17 0.5(5) . . . . ?
C14 C15 C16 C20 180.0(3) . . . . ?
C15 C16 C17 C18 0.1(5) . . . . ?
C16 C17 C18 C13 -1.0(5) . . . . ?
C16 C17 C18 C21 179.5(3) . . . . ?
C18 C13 C14 C15 -0.6(4) . . . . ?
C18 C13 C14 C19 -179.2(3) . . . . ?
C19 C14 C15 C16 178.3(3) . . . . ?
C20 C16 C17 C18 -179.3(3) . . . . ?
C31 Ni1 O1 C5 172.5(3) . . . . ?
C31 Ni1 C1 N1 173.0(3) . . . . ?
C31 Ni1 C1 N2 -6.9(4) . . . . ?
C31 C32 C33 Ni1 -60.5(3) . . . . ?
C31 C32 C33 C34 3.1(4) . . . . ?
C32 Ni1 O1 C5 -170.0(3) . . . . ?
C32 Ni1 C1 N1 -163.2(3) . . . . ?
C32 Ni1 C1 N2 16.9(5) . . . . ?
C32 C31 C35 Ni1 62.1(3) . . . . ?
C32 C31 C35 C34 -4.2(4) . . . . ?
C32 C33 C34 Ni1 -62.8(3) . . . . ?
C32 C33 C34 C35 -5.8(5) . . . . ?
C33 Ni1 O1 C5 -131.0(3) . . . . ?
C33 Ni1 C1 N1 97.8(6) . . . . ?
C33 Ni1 C1 N2 -82.1(7) . . . . ?
C33 C34 C35 Ni1 -58.4(3) . . . . ?
C33 C34 C35 C31 6.2(5) . . . . ?
C34 Ni1 O1 C5 -100.1(3) . . . . ?
C34 Ni1 C1 N1 100.3(3) . . . . ?
C34 Ni1 C1 N2 -79.6(4) . . . . ?
C35 Ni1 O1 C5 -101.6(5) . . . . ?
C35 Ni1 C1 N1 133.0(3) . . . . ?
C35 Ni1 C1 N2 -46.9(4) . . . . ?
C35 C31 C32 Ni1 -59.8(3) . . . . ?
C35 C31 C32 C33 0.6(4) . . . . ?
